data_7117560
loop_
_publ_author_name
'Wang, Liliang'
'Kong, Lingbing'
'Li, Yongxin'
'Ganguly, Rakesh'
'Kinjo, Rei'

_publ_section_title
;
 Anti-Markovnikov hydroimination of terminal alkynes in gold-catalyzed
 pyridine construction from ammonia.
;
_journal_issue 62
_journal_name_full 'Chemical communications (Cambridge, England)'
_journal_page_first 12419
_journal_page_last 12422
_journal_paper_doi 10.1039/c5cc04091d
_journal_volume 51
_journal_year 2015
_chemical_formula_sum 'C24 H16 Br3 N'
_chemical_formula_weight 558.11
_space_group_crystal_system triclinic
_space_group_IT_number 2
_space_group_name_Hall '-P 1'
_space_group_name_H-M_alt 'P -1'
_symmetry_space_group_name_Hall '-P 1'
_symmetry_space_group_name_H-M 'P -1'
_atom_sites_solution_hydrogens geom
_audit_update_record
;
2015-02-26 deposited with the CCDC.
2015-06-24 downloaded from the CCDC.
;
_cell_angle_alpha 102.909(6)
_cell_angle_beta 93.588(6)
_cell_angle_gamma 95.664(6)
_cell_formula_units_Z 4
_cell_length_a 9.8400(9)
_cell_length_b 13.6565(13)
_cell_length_c 15.8730(16)
_cell_measurement_reflns_used 3574
_cell_measurement_temperature 103.(2)
_cell_measurement_theta_max 21.4639
_cell_measurement_theta_min 2.7344
_cell_volume 2061.1(3)
_computing_cell_refinement 'SAINT V8.34A (Bruker AXS Inc., 2013)'
_computing_data_collection 'APEX2 (Bruker AXS Inc., 2014)'
_computing_data_reduction 'SAINT V8.34A (Bruker AXS Inc., 2013)'
_computing_molecular_graphics 'XP (Bruker AXS Inc., 2014)'
_computing_publication_material 'APEX2 (Bruker AXS Inc., 2014)'
_computing_structure_refinement 'SHELXL-2014/6 (Sheldrick, 2014)'
_diffrn_ambient_temperature 103.(2)
_diffrn_detector_area_resol_mean 8.3333
_diffrn_measured_fraction_theta_full 1.000
_diffrn_measured_fraction_theta_max 1.000
_diffrn_measurement_device_type 'CCD area detector'
_diffrn_measurement_method 'phi and omega scans'
_diffrn_radiation_monochromator graphite
_diffrn_radiation_type MoK\a
_diffrn_radiation_wavelength 0.71073
_diffrn_reflns_av_R_equivalents 0.1300
_diffrn_reflns_av_unetI/netI 0.1239
_diffrn_reflns_limit_h_max 12
_diffrn_reflns_limit_h_min -12
_diffrn_reflns_limit_k_max 16
_diffrn_reflns_limit_k_min -16
_diffrn_reflns_limit_l_max 19
_diffrn_reflns_limit_l_min -19
_diffrn_reflns_number 40100
_diffrn_reflns_theta_full 26.00
_diffrn_reflns_theta_max 26.00
_diffrn_reflns_theta_min 1.54
_diffrn_source 'fine-focus sealed tube'
_exptl_absorpt_coefficient_mu 5.882
_exptl_absorpt_correction_T_max 0.65
_exptl_absorpt_correction_T_min 0.46
_exptl_absorpt_correction_type multi-scan
_exptl_absorpt_process_details 'SADABS V2014/4 (Bruker AXS Inc.)'
_exptl_crystal_colour colourless
_exptl_crystal_density_diffrn 1.799
_exptl_crystal_density_method 'not measured'
_exptl_crystal_description plate
_exptl_crystal_F_000 1088
_exptl_crystal_size_max 0.280
_exptl_crystal_size_mid 0.240
_exptl_crystal_size_min 0.080
_refine_diff_density_max 2.803
_refine_diff_density_min -1.027
_refine_ls_extinction_method none
_refine_ls_goodness_of_fit_ref 1.032
_refine_ls_hydrogen_treatment constr
_refine_ls_matrix_type full
_refine_ls_number_parameters 505
_refine_ls_number_reflns 8099
_refine_ls_number_restraints 0
_refine_ls_restrained_S_all 1.032
_refine_ls_R_factor_all 0.1328
_refine_ls_R_factor_gt 0.0613
_refine_ls_shift/su_max 0.001
_refine_ls_shift/su_mean 0.000
_refine_ls_structure_factor_coef Fsqd
_refine_ls_weighting_details 'w=1/[\s^2^(Fo^2^)+(0.0934P)^2^+0.8687P] where P=(Fo^2^+2Fc^2^)/3'
_refine_ls_weighting_scheme calc
_refine_ls_wR_factor_gt 0.1459
_refine_ls_wR_factor_ref 0.1927
_reflns_number_gt 4663
_reflns_number_total 8099
_reflns_threshold_expression 'I > 2\s(I)'
_cod_data_source_file c5cc04091d2.cif
_cod_data_source_block I
_cod_database_code 7117560

loop_
_space_group_symop_operation_xyz
'x, y, z'
'-x, -y, -z'

loop_
_atom_site_type_symbol
_atom_site_label
_atom_site_fract_x
_atom_site_fract_y
_atom_site_fract_z
_atom_site_U_iso_or_equiv
_atom_site_adp_type
_atom_site_calc_flag
_atom_site_refinement_flags_adp
_atom_site_refinement_flags_posn
_atom_site_occupancy
Br Br1 0.26648(12) 1.53152(8) 0.58105(7) 0.0466(3) Uani d . . 1
Br Br2 0.43183(10) 0.88153(8) 0.78072(6) 0.0378(3) Uani d . . 1
Br Br3 -0.32802(9) 0.52350(7) 0.03759(6) 0.0315(3) Uani d . . 1
Br Br4 0.51403(12) -0.40250(8) 0.78746(7) 0.0439(3) Uani d . . 1
Br Br5 0.41118(10) 0.25499(8) 0.59638(6) 0.0332(3) Uani d . . 1
Br Br6 1.20864(9) 0.58809(7) 1.33267(6) 0.0293(3) Uani d . . 1
C C1 0.1042(8) 1.0350(7) 0.3360(5) 0.023(2) Uani d . . 1
C C2 0.1660(8) 1.0285(6) 0.4152(5) 0.022(2) Uani d . . 1
H H2 0.2131 1.0872 0.4537 0.026 Uiso calc U R 1
C C3 0.1586(8) 0.9362(6) 0.4379(5) 0.0179(19) Uani d . . 1
C C4 0.0875(8) 0.8538(6) 0.3803(5) 0.0182(19) Uani d . . 1
H H4 0.0816 0.7892 0.3938 0.022 Uiso calc U R 1
C C5 0.0235(8) 0.8645(6) 0.3015(5) 0.0154(18) Uani d . . 1
C C6 0.1134(10) 1.1324(7) 0.3032(6) 0.035(2) Uani d . . 1
H H6A 0.183 1.1286 0.2605 0.042 Uiso calc U R 1
H H6B 0.0241 1.1358 0.2723 0.042 Uiso calc U R 1
C C7 0.1498(9) 1.2289(7) 0.3721(6) 0.026(2) Uani d . . 1
C C8 0.2784(9) 1.2849(7) 0.3769(5) 0.023(2) Uani d . . 1
H H8 0.3432 1.261 0.3376 0.027 Uiso calc U R 1
C C9 0.3116(10) 1.3740(7) 0.4379(6) 0.031(2) Uani d . . 1
H H9 0.3989 1.4116 0.4404 0.037 Uiso calc U R 1
C C10 0.2192(9) 1.4093(7) 0.4956(6) 0.027(2) Uani d . . 1
C C11 0.0913(9) 1.3565(8) 0.4933(6) 0.032(2) Uani d . . 1
H H11 0.0268 1.3812 0.5325 0.038 Uiso calc U R 1
C C12 0.0603(9) 1.2663(7) 0.4317(6) 0.030(2) Uani d . . 1
H H12 -0.0264 1.2284 0.4304 0.036 Uiso calc U R 1
C C13 0.2269(7) 0.9245(7) 0.5207(5) 0.021(2) Uani d . . 1
C C14 0.2236(8) 0.9969(7) 0.5976(6) 0.024(2) Uani d . . 1
H H14 0.1794 1.0555 0.5968 0.028 Uiso calc U R 1
C C15 0.2841(8) 0.9846(7) 0.6757(6) 0.029(2) Uani d . . 1
H H15 0.2806 1.0338 0.7281 0.034 Uiso calc U R 1
C C16 0.3493(8) 0.8998(7) 0.6755(5) 0.025(2) Uani d . . 1
C C17 0.3555(9) 0.8280(7) 0.5999(5) 0.025(2) Uani d . . 1
H H17 0.4023 0.7705 0.6004 0.03 Uiso calc U R 1
C C18 0.2930(8) 0.8406(6) 0.5236(6) 0.025(2) Uani d . . 1
H H18 0.2954 0.7904 0.4717 0.03 Uiso calc U R 1
C C19 -0.0547(8) 0.7793(6) 0.2380(5) 0.020(2) Uani d . . 1
C C20 -0.1077(8) 0.6927(7) 0.2627(6) 0.024(2) Uani d . . 1
H H20 -0.09 0.6872 0.3209 0.029 Uiso calc U R 1
C C21 -0.1870(8) 0.6133(7) 0.2025(6) 0.025(2) Uani d . . 1
H H21 -0.2224 0.5536 0.2188 0.03 Uiso calc U R 1
C C22 -0.2122(8) 0.6250(7) 0.1179(5) 0.023(2) Uani d . . 1
C C23 -0.1586(9) 0.7101(7) 0.0926(5) 0.024(2) Uani d . . 1
H H23 -0.1751 0.7158 0.0344 0.029 Uiso calc U R 1
C C24 -0.0817(9) 0.7861(7) 0.1523(5) 0.023(2) Uani d . . 1
H H24 -0.0456 0.845 0.1351 0.028 Uiso calc U R 1
C C25 0.7968(8) 0.0805(7) 1.0157(5) 0.023(2) Uani d . . 1
C C26 0.7322(8) 0.0898(7) 0.9386(5) 0.024(2) Uani d . . 1
H H26 0.6879 0.0316 0.8982 0.028 Uiso calc U R 1
C C27 0.7321(8) 0.1843(6) 0.9202(5) 0.0195(19) Uani d . . 1
C C28 0.8036(7) 0.2669(7) 0.9787(5) 0.0195(19) Uani d . . 1
H H28 0.8097 0.3319 0.9661 0.023 Uiso calc U R 1
C C29 0.8664(8) 0.2542(7) 1.0558(5) 0.020(2) Uani d . . 1
C C30 0.8044(10) -0.0177(7) 1.0433(6) 0.034(2) Uani d . . 1
H H30A 0.766 -0.0115 1.1001 0.041 Uiso calc U R 1
H H30B 0.9022 -0.0278 1.0518 0.041 Uiso calc U R 1
C C31 0.7301(8) -0.1119(7) 0.9808(5) 0.023(2) Uani d . . 1
C C32 0.7979(9) -0.1633(7) 0.9134(5) 0.026(2) Uani d . . 1
H H32 0.8884 -0.1379 0.9054 0.032 Uiso calc U R 1
C C33 0.7357(8) -0.2500(6) 0.8583(5) 0.0194(19) Uani d . . 1
H H33 0.7836 -0.2856 0.8133 0.023 Uiso calc U R 1
C C34 0.6047(9) -0.2850(7) 0.8683(6) 0.027(2) Uani d . . 1
C C35 0.5319(9) -0.2369(7) 0.9340(6) 0.030(2) Uani d . . 1
H H35 0.4407 -0.2623 0.9404 0.036 Uiso calc U R 1
C C36 0.5978(9) -0.1498(8) 0.9905(5) 0.031(2) Uani d . . 1
H H36 0.5508 -0.1156 1.0368 0.037 Uiso calc U R 1
C C37 0.6533(8) 0.1984(6) 0.8412(5) 0.020(2) Uani d . . 1
C C38 0.5926(8) 0.2830(6) 0.8427(5) 0.0141(17) Uani d . . 1
H H38 0.6034 0.334 0.895 0.017 Uiso calc U R 1
C C39 0.5151(9) 0.2997(7) 0.7722(6) 0.025(2) Uani d . . 1
H H39 0.4691 0.3585 0.7775 0.031 Uiso calc U R 1
C C40 0.5064(8) 0.2288(7) 0.6939(5) 0.023(2) Uani d . . 1
C C41 0.5696(8) 0.1415(7) 0.6896(5) 0.023(2) Uani d . . 1
H H41 0.5631 0.0915 0.6368 0.028 Uiso calc U R 1
C C42 0.6416(8) 0.1283(7) 0.7625(5) 0.022(2) Uani d . . 1
H H42 0.6852 0.0686 0.7587 0.026 Uiso calc U R 1
C C43 0.9422(8) 0.3388(6) 1.1217(5) 0.0178(19) Uani d . . 1
C C44 0.9413(8) 0.3370(7) 1.2097(5) 0.023(2) Uani d . . 1
H H44 0.8867 0.2842 1.2262 0.027 Uiso calc U R 1
C C45 1.0183(8) 0.4105(7) 1.2719(6) 0.024(2) Uani d . . 1
H H45 1.0185 0.4086 1.3313 0.028 Uiso calc U R 1
C C46 1.0966(8) 0.4882(7) 1.2469(5) 0.023(2) Uani d . . 1
C C47 1.0964(8) 0.4920(7) 1.1604(5) 0.025(2) Uani d . . 1
H H47 1.1497 0.5456 1.1442 0.03 Uiso calc U R 1
C C48 1.0183(8) 0.4174(6) 1.0979(6) 0.024(2) Uani d . . 1
H H48 1.017 0.4201 1.0386 0.028 Uiso calc U R 1
N N1 0.0354(7) 0.9537(5) 0.2798(4) 0.0221(17) Uani d . . 1
N N2 0.8608(7) 0.1615(5) 1.0744(4) 0.0236(17) Uani d . . 1

loop_
_atom_site_aniso_label
_atom_site_aniso_U_11
_atom_site_aniso_U_22
_atom_site_aniso_U_33
_atom_site_aniso_U_12
_atom_site_aniso_U_13
_atom_site_aniso_U_23
Br1 0.0581(7) 0.0382(7) 0.0353(6) 0.0051(5) -0.0033(5) -0.0065(5)
Br2 0.0390(6) 0.0454(7) 0.0305(6) 0.0066(5) -0.0089(4) 0.0143(5)
Br3 0.0247(5) 0.0309(6) 0.0322(5) -0.0043(4) -0.0075(4) -0.0005(4)
Br4 0.0561(7) 0.0308(6) 0.0367(6) -0.0160(5) 0.0016(5) 0.0001(5)
Br5 0.0297(5) 0.0437(7) 0.0274(5) 0.0059(4) -0.0073(4) 0.0128(4)
Br6 0.0267(5) 0.0266(6) 0.0287(5) -0.0022(4) -0.0035(4) -0.0019(4)
C1 0.020(5) 0.026(5) 0.019(5) -0.004(4) -0.007(4) 0.003(4)
C2 0.023(5) 0.016(5) 0.024(5) -0.001(4) 0.000(4) 0.001(4)
C3 0.017(4) 0.017(5) 0.020(4) 0.008(4) 0.004(4) 0.002(4)
C4 0.022(5) 0.012(5) 0.019(4) 0.000(4) 0.001(4) 0.003(4)
C5 0.009(4) 0.022(5) 0.016(4) 0.001(3) 0.005(3) 0.006(4)
C6 0.048(6) 0.025(6) 0.033(6) 0.002(5) -0.008(5) 0.009(4)
C7 0.036(6) 0.018(5) 0.024(5) -0.001(4) -0.001(4) 0.010(4)
C8 0.024(5) 0.027(6) 0.021(5) 0.012(4) 0.003(4) 0.010(4)
C9 0.034(6) 0.031(6) 0.027(5) -0.001(5) -0.002(4) 0.010(4)
C10 0.031(5) 0.028(6) 0.025(5) 0.013(4) 0.002(4) 0.006(4)
C11 0.032(6) 0.044(7) 0.027(5) 0.012(5) 0.010(4) 0.017(5)
C12 0.028(5) 0.038(6) 0.029(5) -0.003(5) 0.001(4) 0.021(5)
C13 0.004(4) 0.025(5) 0.032(5) -0.003(4) 0.002(4) 0.003(4)
C14 0.020(5) 0.017(5) 0.034(5) 0.000(4) -0.001(4) 0.007(4)
C15 0.022(5) 0.038(6) 0.024(5) 0.005(4) 0.002(4) 0.004(4)
C16 0.018(5) 0.029(6) 0.027(5) 0.000(4) -0.011(4) 0.008(4)
C17 0.028(5) 0.019(5) 0.028(5) 0.009(4) -0.008(4) 0.004(4)
C18 0.018(5) 0.019(5) 0.032(5) -0.002(4) -0.006(4) -0.002(4)
C19 0.009(4) 0.023(5) 0.026(5) -0.006(4) -0.007(4) 0.005(4)
C20 0.022(5) 0.029(6) 0.024(5) 0.003(4) -0.002(4) 0.012(4)
C21 0.023(5) 0.021(5) 0.031(5) -0.006(4) 0.000(4) 0.011(4)
C22 0.018(5) 0.032(6) 0.015(4) 0.000(4) -0.001(4) 0.000(4)
C23 0.030(5) 0.026(6) 0.023(5) 0.010(4) 0.000(4) 0.014(4)
C24 0.028(5) 0.017(5) 0.026(5) 0.007(4) 0.002(4) 0.006(4)
C25 0.022(5) 0.024(5) 0.022(5) 0.006(4) -0.002(4) 0.005(4)
C26 0.023(5) 0.022(5) 0.022(5) 0.000(4) -0.003(4) 0.002(4)
C27 0.013(4) 0.019(5) 0.029(5) 0.007(4) 0.003(4) 0.008(4)
C28 0.006(4) 0.024(5) 0.028(5) -0.001(4) -0.003(3) 0.008(4)
C29 0.013(4) 0.028(6) 0.023(5) 0.008(4) 0.002(4) 0.008(4)
C30 0.044(6) 0.024(6) 0.034(6) 0.009(5) -0.009(5) 0.007(4)
C31 0.018(5) 0.029(6) 0.025(5) 0.001(4) -0.002(4) 0.015(4)
C32 0.016(5) 0.039(6) 0.027(5) 0.003(4) -0.005(4) 0.015(4)
C33 0.019(5) 0.018(5) 0.029(5) 0.004(4) 0.008(4) 0.018(4)
C34 0.034(6) 0.022(5) 0.023(5) 0.000(4) -0.001(4) 0.007(4)
C35 0.016(5) 0.040(6) 0.031(5) -0.009(4) 0.003(4) 0.008(5)
C36 0.029(5) 0.050(7) 0.017(5) 0.013(5) 0.008(4) 0.013(4)
C37 0.014(4) 0.022(5) 0.025(5) 0.004(4) 0.007(4) 0.002(4)
C38 0.018(4) 0.013(5) 0.009(4) -0.012(3) 0.000(3) 0.004(3)
C39 0.025(5) 0.026(6) 0.029(5) 0.008(4) 0.006(4) 0.012(4)
C40 0.015(4) 0.030(6) 0.024(5) -0.003(4) -0.008(4) 0.013(4)
C41 0.021(5) 0.025(5) 0.024(5) -0.002(4) 0.005(4) 0.005(4)
C42 0.012(4) 0.025(5) 0.030(5) 0.005(4) 0.002(4) 0.007(4)
C43 0.012(4) 0.022(5) 0.020(4) 0.007(4) -0.001(3) 0.004(4)
C44 0.022(5) 0.021(5) 0.025(5) -0.002(4) 0.000(4) 0.007(4)
C45 0.025(5) 0.024(5) 0.025(5) 0.006(4) 0.002(4) 0.010(4)
C46 0.019(5) 0.024(5) 0.022(5) 0.004(4) -0.001(4) 0.001(4)
C47 0.022(5) 0.022(5) 0.030(5) 0.002(4) 0.005(4) 0.004(4)
C48 0.020(5) 0.020(5) 0.031(5) 0.001(4) 0.000(4) 0.008(4)
N1 0.021(4) 0.023(4) 0.019(4) 0.000(3) -0.001(3) 0.002(3)
N2 0.020(4) 0.025(5) 0.026(4) -0.001(3) 0.000(3) 0.009(3)

loop_
_atom_type_symbol
_atom_type_description
_atom_type_scat_dispersion_real
_atom_type_scat_dispersion_imag
_atom_type_scat_source
C C 0.0033 0.0016 'International Tables Vol C Tables 4.2.6.8 and 6.1.1.4'
H H 0.0000 0.0000 'International Tables Vol C Tables 4.2.6.8 and 6.1.1.4'
N N 0.0061 0.0033 'International Tables Vol C Tables 4.2.6.8 and 6.1.1.4'
Br Br -0.2901 2.4595 'International Tables Vol C Tables 4.2.6.8 and 6.1.1.4'

loop_
_geom_angle_atom_site_label_1
_geom_angle_atom_site_label_2
_geom_angle_atom_site_label_3
_geom_angle
N1 C1 C2 122.1(8)
N1 C1 C6 114.5(7)
C2 C1 C6 123.4(8)
C3 C2 C1 119.6(8)
C4 C3 C2 117.9(7)
C4 C3 C13 120.3(8)
C2 C3 C13 121.8(7)
C3 C4 C5 120.4(8)
N1 C5 C4 120.7(7)
N1 C5 C19 116.6(7)
C4 C5 C19 122.8(8)
C7 C6 C1 115.4(7)
C12 C7 C8 117.4(8)
C12 C7 C6 122.7(9)
C8 C7 C6 120.0(8)
C9 C8 C7 120.5(8)
C8 C9 C10 120.4(9)
C9 C10 C11 121.0(9)
C9 C10 Br1 120.3(7)
C11 C10 Br1 118.7(7)
C10 C11 C12 117.7(9)
C7 C12 C11 123.0(9)
C18 C13 C14 118.3(8)
C18 C13 C3 120.8(7)
C14 C13 C3 120.9(7)
C15 C14 C13 120.9(8)
C16 C15 C14 118.7(8)
C15 C16 C17 121.3(8)
C15 C16 Br2 119.4(7)
C17 C16 Br2 119.4(6)
C18 C17 C16 119.2(8)
C17 C18 C13 121.6(8)
C20 C19 C24 118.9(8)
C20 C19 C5 121.0(8)
C24 C19 C5 120.1(8)
C19 C20 C21 120.7(8)
C22 C21 C20 117.9(8)
C23 C22 C21 121.7(8)
C23 C22 Br3 119.3(6)
C21 C22 Br3 118.9(7)
C24 C23 C22 119.2(8)
C23 C24 C19 121.6(8)
N2 C25 C26 121.7(8)
N2 C25 C30 113.3(7)
C26 C25 C30 125.0(8)
C25 C26 C27 119.8(8)
C26 C27 C28 118.4(7)
C26 C27 C37 121.3(8)
C28 C27 C37 120.3(8)
C27 C28 C29 119.8(8)
N2 C29 C28 121.0(8)
N2 C29 C43 116.2(7)
C28 C29 C43 122.8(8)
C25 C30 C31 115.8(7)
C36 C31 C32 118.5(9)
C36 C31 C30 122.0(8)
C32 C31 C30 119.4(8)
C33 C32 C31 120.7(8)
C34 C33 C32 119.7(8)
C33 C34 C35 122.2(9)
C33 C34 Br4 119.8(7)
C35 C34 Br4 118.0(7)
C34 C35 C36 117.3(8)
C31 C36 C35 121.5(8)
C38 C37 C42 116.4(8)
C38 C37 C27 120.9(7)
C42 C37 C27 122.7(7)
C37 C38 C39 123.8(8)
C40 C39 C38 118.5(8)
C39 C40 C41 119.2(7)
C39 C40 Br5 118.8(6)
C41 C40 Br5 122.0(6)
C42 C41 C40 119.3(8)
C41 C42 C37 122.7(8)
C48 C43 C44 119.7(8)
C48 C43 C29 121.0(8)
C44 C43 C29 119.2(8)
C45 C44 C43 120.6(9)
C44 C45 C46 119.2(8)
C47 C46 C45 120.8(8)
C47 C46 Br6 119.8(7)
C45 C46 Br6 119.4(6)
C48 C47 C46 119.7(9)
C47 C48 C43 120.0(8)
C5 N1 C1 119.2(7)
C25 N2 C29 119.2(7)

loop_
_geom_bond_atom_site_label_1
_geom_bond_atom_site_label_2
_geom_bond_distance
Br1 C10 1.897(9)
Br2 C16 1.889(8)
Br3 C22 1.887(8)
Br4 C34 1.916(9)
Br5 C40 1.880(8)
Br6 C46 1.901(8)
C1 N1 1.349(10)
C1 C2 1.386(11)
C1 C6 1.530(12)
C2 C3 1.383(11)
C3 C4 1.377(11)
C3 C13 1.487(11)
C4 C5 1.408(10)
C5 N1 1.335(10)
C5 C19 1.471(11)
C6 C7 1.508(12)
C7 C12 1.381(13)
C7 C8 1.402(12)
C8 C9 1.372(12)
C9 C10 1.375(12)
C10 C11 1.382(13)
C11 C12 1.384(13)
C13 C18 1.380(11)
C13 C14 1.394(11)
C14 C15 1.392(11)
C15 C16 1.378(12)
C16 C17 1.379(11)
C17 C18 1.376(11)
C19 C20 1.391(12)
C19 C24 1.395(11)
C20 C21 1.406(11)
C21 C22 1.396(11)
C22 C23 1.381(12)
C23 C24 1.365(11)
C25 N2 1.348(10)
C25 C26 1.381(11)
C25 C30 1.509(12)
C26 C27 1.385(12)
C27 C28 1.386(11)
C27 C37 1.492(11)
C28 C29 1.389(10)
C29 N2 1.359(11)
C29 C43 1.476(11)
C30 C31 1.524(12)
C31 C36 1.384(12)
C31 C32 1.389(12)
C32 C33 1.367(12)
C33 C34 1.360(12)
C34 C35 1.384(12)
C35 C36 1.392(12)
C37 C38 1.348(11)
C37 C42 1.385(11)
C38 C39 1.389(11)
C39 C40 1.386(12)
C40 C41 1.388(12)
C41 C42 1.375(11)
C43 C48 1.384(12)
C43 C44 1.402(11)
C44 C45 1.368(11)
C45 C46 1.393(12)
C46 C47 1.385(11)
C47 C48 1.383(11)
